data_4307655
loop_
_publ_author_name
'Eric W. Ainscough'
'Andrew M. Brodie'
'Adrian B. Chaplin'
'Andreas Derwahl'
'John A. Harrison'
'Carl A. Otter'

_publ_contact_author_address
;
 Chemistry-Institute of Fundamental Sciences, Massey University, Private Bag 11222, Palmerston North, New Zealand
;
_publ_contact_author_email A.M.Brodie@massey.ac.nz
_publ_contact_author_name
;
 Eric w. Ainscough, Andrew M. Brodie, Adrian B. Chaplin,
 Andeas Derwhal, John A. Harrison and Carl A. Otter
;
_publ_section_title
;
Conformational Flexibility in
2,2'-Dioxybiphenyl-chloro-cyclotetraphosphazenes and its Relevance to
Polyphosphazene Analogues
;
_journal_name_full 'Inorganic Chemistry'
_journal_page_first 2575
_journal_page_last 2583
_journal_paper_doi 10.1021/ic062141t
_journal_volume 46
_journal_year 2007
_chemical_formula_sum 'C24 H16 Cl4 N4 O4 P4'
_chemical_formula_weight 690.09
_chemical_name_systematic
; 
 ? 
;
_space_group_IT_number 14
_symmetry_cell_setting monoclinic
_symmetry_space_group_name_Hall '-P 2yn'
_symmetry_space_group_name_H-M 'P 1 21/n 1'
_atom_sites_solution_hydrogens geom
_atom_sites_solution_primary direct
_atom_sites_solution_secondary difmap
_audit_creation_method SHELXL-97
_cell_angle_alpha 90.00
_cell_angle_beta 99.7490(10)
_cell_angle_gamma 90.00
_cell_formula_units_Z 2
_cell_length_a 9.8389(5)
_cell_length_b 7.4607(3)
_cell_length_c 19.2015(9)
_cell_measurement_temperature 150(2)
_cell_volume 1389.13(11)
_computing_structure_refinement 'SHELXL-97 (Sheldrick, 1997)'
_computing_structure_solution 'SHELXS-97 (Sheldrick, 1990)'
_diffrn_ambient_temperature 150(2)
_diffrn_measured_fraction_theta_full 0.991
_diffrn_measured_fraction_theta_max 0.991
_diffrn_measurement_device_type 'Area Detector'
_diffrn_measurement_method 'phi and omega scans'
_diffrn_radiation_monochromator graphite
_diffrn_radiation_source 'fine-focus sealed tube'
_diffrn_radiation_type MoK\a
_diffrn_radiation_wavelength 0.71073
_diffrn_reflns_av_R_equivalents 0.0000
_diffrn_reflns_av_sigmaI/netI 0.0250
_diffrn_reflns_limit_h_max 11
_diffrn_reflns_limit_h_min -12
_diffrn_reflns_limit_k_max 9
_diffrn_reflns_limit_k_min 0
_diffrn_reflns_limit_l_max 23
_diffrn_reflns_limit_l_min 0
_diffrn_reflns_number 2734
_diffrn_reflns_theta_full 26.09
_diffrn_reflns_theta_max 26.09
_diffrn_reflns_theta_min 2.15
_exptl_absorpt_coefficient_mu 0.698
_exptl_absorpt_correction_T_max 0.9463
_exptl_absorpt_correction_T_min 0.8286
_exptl_absorpt_correction_type multi-scan
_exptl_absorpt_process_details 'Acta Cryst., 1995, A51, 33'
_exptl_crystal_colour colourless
_exptl_crystal_density_diffrn 1.650
_exptl_crystal_density_method 'not measured'
_exptl_crystal_description plate
_exptl_crystal_F_000 696
_exptl_crystal_size_max 0.28
_exptl_crystal_size_mid 0.18
_exptl_crystal_size_min 0.08
_refine_diff_density_max 0.883
_refine_diff_density_min -0.990
_refine_diff_density_rms 0.076
_refine_ls_extinction_method none
_refine_ls_goodness_of_fit_ref 1.060
_refine_ls_hydrogen_treatment constr
_refine_ls_matrix_type full
_refine_ls_number_parameters 181
_refine_ls_number_reflns 2734
_refine_ls_number_restraints 0
_refine_ls_restrained_S_all 1.060
_refine_ls_R_factor_all 0.0595
_refine_ls_R_factor_gt 0.0495
_refine_ls_shift/su_max 0.001
_refine_ls_shift/su_mean 0.000
_refine_ls_structure_factor_coef Fsqd
_refine_ls_weighting_details 'calc w=1/[\s^2^(Fo^2^)+(0.0187P)^2^+4.1437P] where P=(Fo^2^+2Fc^2^)/3'
_refine_ls_weighting_scheme calc
_refine_ls_wR_factor_gt 0.1007
_refine_ls_wR_factor_ref 0.1066
_reflns_number_gt 2346
_reflns_number_total 2734
_reflns_threshold_expression >2sigma(I)
_cod_data_source_file ic062141tsi20061113_035514_2.cif
_cod_data_source_block 2D
_cod_database_code 4307655

loop_
_symmetry_equiv_pos_as_xyz
'x, y, z'
'-x+1/2, y+1/2, -z+1/2'
'-x, -y, -z'
'x-1/2, -y-1/2, z-1/2'

loop_
_atom_site_label
_atom_site_type_symbol
_atom_site_fract_x
_atom_site_fract_y
_atom_site_fract_z
_atom_site_U_iso_or_equiv
_atom_site_adp_type
_atom_site_occupancy
_atom_site_symmetry_multiplicity
_atom_site_calc_flag
_atom_site_refinement_flags
_atom_site_disorder_assembly
_atom_site_disorder_group
P1 P 1.00192(9) 0.91417(12) 0.89507(4) 0.0307(2) Uani 1 1 d . . .
N1 N 0.8753(3) 0.8308(4) 0.92352(14) 0.0327(6) Uani 1 1 d . . .
P2 P 0.83547(7) 0.83243(10) 0.99864(4) 0.02153(18) Uani 1 1 d . . .
N2 N 0.8979(4) 0.9613(5) 1.05628(19) 0.0663(13) Uani 1 1 d . . .
Cl1 Cl 0.63215(10) 0.8645(2) 0.98569(6) 0.0810(5) Uani 1 1 d . . .
Cl2 Cl 0.85285(17) 0.58505(14) 1.03768(6) 0.0752(4) Uani 1 1 d . . .
O1 O 0.9529(2) 1.0226(3) 0.82479(13) 0.0349(6) Uani 1 1 d . . .
O2 O 1.0834(2) 0.7490(3) 0.87073(11) 0.0284(5) Uani 1 1 d . . .
C1 C 0.9039(3) 0.9404(4) 0.75932(18) 0.0311(7) Uani 1 1 d . . .
C2 C 0.7698(4) 0.9765(5) 0.7278(2) 0.0413(9) Uani 1 1 d . . .
H2 H 0.7108 1.0440 0.7523 0.050 Uiso 1 1 calc R . .
C3 C 0.7222(4) 0.9135(6) 0.6604(2) 0.0474(10) Uani 1 1 d . . .
H3 H 0.6306 0.9392 0.6380 0.057 Uiso 1 1 calc R . .
C4 C 0.8081(4) 0.8129(6) 0.62551(19) 0.0453(9) Uani 1 1 d . . .
H4 H 0.7748 0.7675 0.5796 0.054 Uiso 1 1 calc R . .
C5 C 0.9434(4) 0.7784(5) 0.65787(17) 0.0360(8) Uani 1 1 d . . .
H5 H 1.0014 0.7090 0.6335 0.043 Uiso 1 1 calc R . .
C6 C 0.9954(3) 0.8436(4) 0.72520(16) 0.0282(7) Uani 1 1 d . . .
C7 C 1.1420(3) 0.8201(4) 0.75695(17) 0.0277(7) Uani 1 1 d . . .
C8 C 1.2460(3) 0.8382(4) 0.71500(19) 0.0338(7) Uani 1 1 d . . .
H8 H 1.2210 0.8617 0.6659 0.041 Uiso 1 1 calc R . .
C9 C 1.3832(4) 0.8222(5) 0.7444(2) 0.0398(9) Uani 1 1 d . . .
H9 H 1.4517 0.8360 0.7154 0.048 Uiso 1 1 calc R . .
C10 C 1.4225(4) 0.7863(5) 0.8156(2) 0.0416(9) Uani 1 1 d . . .
H10 H 1.5174 0.7758 0.8354 0.050 Uiso 1 1 calc R . .
C11 C 1.3218(4) 0.7657(5) 0.85827(19) 0.0372(8) Uani 1 1 d . . .
H11 H 1.3471 0.7405 0.9073 0.045 Uiso 1 1 calc R . .
C12 C 1.1852(3) 0.7825(4) 0.82793(16) 0.0279(7) Uani 1 1 d . . .

loop_
_atom_site_aniso_label
_atom_site_aniso_U_11
_atom_site_aniso_U_22
_atom_site_aniso_U_33
_atom_site_aniso_U_23
_atom_site_aniso_U_13
_atom_site_aniso_U_12
P1 0.0368(5) 0.0294(4) 0.0307(4) -0.0111(4) 0.0194(4) -0.0098(4)
N1 0.0385(15) 0.0357(15) 0.0272(13) -0.0071(12) 0.0151(12) -0.0152(13)
P2 0.0196(4) 0.0232(4) 0.0227(4) -0.0011(3) 0.0061(3) -0.0017(3)
N2 0.069(2) 0.084(3) 0.060(2) -0.049(2) 0.049(2) -0.052(2)
Cl1 0.0234(4) 0.1697(15) 0.0501(6) 0.0218(8) 0.0070(4) 0.0188(7)
Cl2 0.1531(13) 0.0375(6) 0.0410(6) 0.0142(5) 0.0338(7) 0.0306(7)
O1 0.0475(14) 0.0215(11) 0.0429(13) -0.0008(10) 0.0283(11) 0.0022(10)
O2 0.0343(12) 0.0316(12) 0.0218(10) -0.0008(9) 0.0115(9) 0.0014(10)
C1 0.0400(18) 0.0219(15) 0.0373(18) 0.0082(13) 0.0233(15) 0.0018(13)
C2 0.0400(19) 0.0334(19) 0.057(2) 0.0203(17) 0.0264(18) 0.0126(16)
C3 0.038(2) 0.057(2) 0.049(2) 0.028(2) 0.0114(17) 0.0088(18)
C4 0.047(2) 0.057(2) 0.0321(18) 0.0172(18) 0.0089(16) 0.0016(19)
C5 0.0412(19) 0.041(2) 0.0291(17) 0.0081(15) 0.0149(15) 0.0039(16)
C6 0.0345(16) 0.0256(16) 0.0278(15) 0.0078(13) 0.0151(13) 0.0026(13)
C7 0.0350(17) 0.0195(14) 0.0322(16) -0.0021(13) 0.0158(13) 0.0008(13)
C8 0.0399(18) 0.0272(17) 0.0396(18) 0.0001(15) 0.0219(15) 0.0036(15)
C9 0.0396(19) 0.0293(18) 0.058(2) -0.0071(17) 0.0295(18) -0.0007(15)
C10 0.0324(18) 0.039(2) 0.055(2) -0.0173(18) 0.0111(16) 0.0025(15)
C11 0.0371(18) 0.0391(19) 0.0355(18) -0.0139(16) 0.0067(15) 0.0013(16)
C12 0.0316(16) 0.0245(16) 0.0302(16) -0.0085(13) 0.0132(13) -0.0011(13)

loop_
_atom_type_symbol
_atom_type_description
_atom_type_scat_dispersion_real
_atom_type_scat_dispersion_imag
_atom_type_scat_source
C C 0.0033 0.0016 'International Tables Vol C Tables 4.2.6.8 and 6.1.1.4'
H H 0.0000 0.0000 'International Tables Vol C Tables 4.2.6.8 and 6.1.1.4'
N N 0.0061 0.0033 'International Tables Vol C Tables 4.2.6.8 and 6.1.1.4'
O O 0.0106 0.0060 'International Tables Vol C Tables 4.2.6.8 and 6.1.1.4'
P P 0.1023 0.0942 'International Tables Vol C Tables 4.2.6.8 and 6.1.1.4'
Cl Cl 0.1484 0.1585 'International Tables Vol C Tables 4.2.6.8 and 6.1.1.4'

loop_
_geom_angle_atom_site_label_1
_geom_angle_atom_site_label_2
_geom_angle_atom_site_label_3
_geom_angle
_geom_angle_site_symmetry_1
_geom_angle_site_symmetry_3
_geom_angle_publ_flag
N2 P1 N1 119.29(15) 3_777 . ?
N2 P1 O1 106.3(2) 3_777 . ?
N1 P1 O1 110.80(15) . . ?
N2 P1 O2 110.05(18) 3_777 . ?
N1 P1 O2 105.39(14) . . ?
O1 P1 O2 104.08(11) . . ?
P2 N1 P1 131.14(18) . . ?
N2 P2 N1 123.14(16) . . ?
N2 P2 Cl1 106.86(16) . . ?
N1 P2 Cl1 106.91(12) . . ?
N2 P2 Cl2 108.37(19) . . ?
N1 P2 Cl2 108.84(12) . . ?
Cl1 P2 Cl2 100.33(8) . . ?
P2 N2 P1 163.7(2) . 3_777 ?
C1 O1 P1 123.3(2) . . ?
C12 O2 P1 118.40(19) . . ?
C2 C1 C6 122.5(3) . . ?
C2 C1 O1 117.6(3) . . ?
C6 C1 O1 119.5(3) . . ?
C1 C2 C3 119.4(3) . . ?
C1 C2 H2 120.3 . . ?
C3 C2 H2 120.3 . . ?
C2 C3 C4 120.0(4) . . ?
C2 C3 H3 120.0 . . ?
C4 C3 H3 120.0 . . ?
C3 C4 C5 120.0(4) . . ?
C3 C4 H4 120.0 . . ?
C5 C4 H4 120.0 . . ?
C4 C5 C6 121.4(3) . . ?
C4 C5 H5 119.3 . . ?
C6 C5 H5 119.3 . . ?
C5 C6 C1 116.7(3) . . ?
C5 C6 C7 121.3(3) . . ?
C1 C6 C7 121.9(3) . . ?
C12 C7 C8 116.7(3) . . ?
C12 C7 C6 123.0(3) . . ?
C8 C7 C6 120.3(3) . . ?
C9 C8 C7 120.8(3) . . ?
C9 C8 H8 119.6 . . ?
C7 C8 H8 119.6 . . ?
C8 C9 C10 120.8(3) . . ?
C8 C9 H9 119.6 . . ?
C10 C9 H9 119.6 . . ?
C9 C10 C11 119.6(3) . . ?
C9 C10 H10 120.2 . . ?
C11 C10 H10 120.2 . . ?
C12 C11 C10 118.7(3) . . ?
C12 C11 H11 120.7 . . ?
C10 C11 H11 120.7 . . ?
C11 C12 C7 123.3(3) . . ?
C11 C12 O2 118.2(3) . . ?
C7 C12 O2 118.4(3) . . ?

loop_
_geom_bond_atom_site_label_1
_geom_bond_atom_site_label_2
_geom_bond_distance
_geom_bond_site_symmetry_2
_geom_bond_publ_flag
P1 N2 1.548(3) 3_777 ?
P1 N1 1.571(3) . ?
P1 O1 1.577(3) . ?
P1 O2 1.583(2) . ?
N1 P2 1.558(3) . ?
P2 N2 1.516(3) . ?
P2 Cl1 1.9880(12) . ?
P2 Cl2 1.9885(13) . ?
N2 P1 1.548(3) 3_777 ?
O1 C1 1.408(4) . ?
O2 C12 1.422(4) . ?
C1 C2 1.382(5) . ?
C1 C6 1.400(4) . ?
C2 C3 1.383(6) . ?
C2 H2 0.9500 . ?
C3 C4 1.384(6) . ?
C3 H3 0.9500 . ?
C4 C5 1.394(5) . ?
C4 H4 0.9500 . ?
C5 C6 1.395(5) . ?
C5 H5 0.9500 . ?
C6 C7 1.479(4) . ?
C7 C12 1.386(4) . ?
C7 C8 1.411(4) . ?
C8 C9 1.378(5) . ?
C8 H8 0.9500 . ?
C9 C10 1.383(6) . ?
C9 H9 0.9500 . ?
C10 C11 1.397(5) . ?
C10 H10 0.9500 . ?
C11 C12 1.377(5) . ?
C11 H11 0.9500 . ?

loop_
_geom_torsion_atom_site_label_1
_geom_torsion_atom_site_label_2
_geom_torsion_atom_site_label_3
_geom_torsion_atom_site_label_4
_geom_torsion
_geom_torsion_site_symmetry_1
_geom_torsion_site_symmetry_2
_geom_torsion_site_symmetry_3
_geom_torsion_site_symmetry_4
_geom_torsion_publ_flag
N2 P1 N1 P2 -7.7(4) 3_777 . . . ?
O1 P1 N1 P2 -131.5(2) . . . . ?
O2 P1 N1 P2 116.5(3) . . . . ?
P1 N1 P2 N2 16.7(4) . . . . ?
P1 N1 P2 Cl1 140.7(2) . . . . ?
P1 N1 P2 Cl2 -111.7(2) . . . . ?
N1 P2 N2 P1 -33.9(14) . . . 3_777 ?
Cl1 P2 N2 P1 -158.0(12) . . . 3_777 ?
Cl2 P2 N2 P1 94.7(13) . . . 3_777 ?
N2 P1 O1 C1 156.0(2) 3_777 . . . ?
N1 P1 O1 C1 -73.0(3) . . . . ?
O2 P1 O1 C1 39.9(3) . . . . ?
N2 P1 O2 C12 -64.3(3) 3_777 . . . ?
N1 P1 O2 C12 165.9(2) . . . . ?
O1 P1 O2 C12 49.2(2) . . . . ?
P1 O1 C1 C2 118.3(3) . . . . ?
P1 O1 C1 C6 -68.8(3) . . . . ?
C6 C1 C2 C3 0.8(5) . . . . ?
O1 C1 C2 C3 173.5(3) . . . . ?
C1 C2 C3 C4 1.0(5) . . . . ?
C2 C3 C4 C5 -1.3(6) . . . . ?
C3 C4 C5 C6 -0.2(6) . . . . ?
C4 C5 C6 C1 1.9(5) . . . . ?
C4 C5 C6 C7 -174.7(3) . . . . ?
C2 C1 C6 C5 -2.2(5) . . . . ?
O1 C1 C6 C5 -174.7(3) . . . . ?
C2 C1 C6 C7 174.4(3) . . . . ?
O1 C1 C6 C7 1.9(4) . . . . ?
C5 C6 C7 C12 -141.5(3) . . . . ?
C1 C6 C7 C12 42.0(5) . . . . ?
C5 C6 C7 C8 39.4(5) . . . . ?
C1 C6 C7 C8 -137.0(3) . . . . ?
C12 C7 C8 C9 -1.2(5) . . . . ?
C6 C7 C8 C9 177.9(3) . . . . ?
C7 C8 C9 C10 0.6(5) . . . . ?
C8 C9 C10 C11 0.1(5) . . . . ?
C9 C10 C11 C12 -0.3(5) . . . . ?
C10 C11 C12 C7 -0.4(5) . . . . ?
C10 C11 C12 O2 175.7(3) . . . . ?
C8 C7 C12 C11 1.1(5) . . . . ?
C6 C7 C12 C11 -178.0(3) . . . . ?
C8 C7 C12 O2 -175.0(3) . . . . ?
C6 C7 C12 O2 5.9(5) . . . . ?
P1 O2 C12 C11 107.1(3) . . . . ?
P1 O2 C12 C7 -76.6(3) . . . . ?
